data_4080448
loop_
_publ_author_name
'Kumar, Mukesh'
'DePasquale, Joseph'
'White, Nicholas J.'
'Zeller, Matthias'
'Papish, Elizabeth T.'

_publ_section_title
;
 Ruthenium Complexes of Triazole-Based Scorpionate Ligands Transfer
 Hydrogen to Substrates under Base-Free Conditions
;
_journal_issue 7
_journal_name_full Organometallics
_journal_page_first 2135
_journal_paper_doi 10.1021/om301260j
_journal_volume 32
_journal_year 2013
_chemical_formula_moiety 'C22 H33 B Cl N9 Ru, C H2 Cl2'
_chemical_formula_sum 'C23 H35 B Cl3 N9 Ru'
_chemical_formula_weight 655.83
_chemical_name_systematic
; 
 ? 
;
_space_group_IT_number 19
_symmetry_cell_setting orthorhombic
_symmetry_space_group_name_Hall 'P 2ac 2ab'
_symmetry_space_group_name_H-M 'P 21 21 21'
_atom_sites_solution_hydrogens geom
_atom_sites_solution_primary direct
_atom_sites_solution_secondary difmap
_audit_creation_method SHELXL-97
_cell_angle_alpha 90.00
_cell_angle_beta 90.00
_cell_angle_gamma 90.00
_cell_formula_units_Z 4
_cell_length_a 11.454(2)
_cell_length_b 11.704(2)
_cell_length_c 20.894(4)
_cell_measurement_reflns_used 7738
_cell_measurement_temperature 100(2)
_cell_measurement_theta_max 31.36
_cell_measurement_theta_min 2.49
_cell_volume 2801.0(9)
_computing_cell_refinement 'Apex2 v2009.7-0'
_computing_data_collection 'Apex2 v2009.7-0 (Bruker, 2009)'
_computing_data_reduction 'Apex2 v2009.7-0'
_computing_molecular_graphics 'SHELXTL 6.14'
_computing_publication_material 'SHELXTL 6.14'
_computing_structure_refinement 'SHELXTL 6.14'
_computing_structure_solution 'SHELXTL 6.14 (Bruker, 2000-2003; Sheldrick, 2008)'
_diffrn_ambient_temperature 100(2)
_diffrn_measured_fraction_theta_full 0.997
_diffrn_measured_fraction_theta_max 0.938
_diffrn_measurement_device_type 'Bruker AXS SMART APEX CCD diffractometer'
_diffrn_measurement_method '\w scans'
_diffrn_radiation_monochromator graphite
_diffrn_radiation_source 'fine-focus sealed tube'
_diffrn_radiation_type MoK\a
_diffrn_radiation_wavelength 0.71073
_diffrn_reflns_av_R_equivalents 0.0251
_diffrn_reflns_av_sigmaI/netI 0.0378
_diffrn_reflns_limit_h_max 13
_diffrn_reflns_limit_h_min -16
_diffrn_reflns_limit_k_max 16
_diffrn_reflns_limit_k_min -15
_diffrn_reflns_limit_l_max 29
_diffrn_reflns_limit_l_min -30
_diffrn_reflns_number 16967
_diffrn_reflns_theta_full 28.00
_diffrn_reflns_theta_max 31.39
_diffrn_reflns_theta_min 1.95
_diffrn_standards_number 0
_exptl_absorpt_coefficient_mu 0.877
_exptl_absorpt_correction_T_max 0.7463
_exptl_absorpt_correction_T_min 0.5859
_exptl_absorpt_correction_type multi-scan
_exptl_absorpt_process_details 'Apex2  v2009.7-0 (Bruker, 2009)'
_exptl_crystal_colour yellow
_exptl_crystal_density_diffrn 1.555
_exptl_crystal_density_method 'not measured'
_exptl_crystal_description plate
_exptl_crystal_F_000 1344
_exptl_crystal_size_max 0.55
_exptl_crystal_size_mid 0.21
_exptl_crystal_size_min 0.09
_refine_diff_density_max 0.823
_refine_diff_density_min -0.463
_refine_diff_density_rms 0.074
_refine_ls_abs_structure_details 'Flack H D (1983), Acta Cryst. A39, 876-881, 3072 Friedel pairs'
_refine_ls_abs_structure_Flack -0.040(18)
_refine_ls_extinction_method none
_refine_ls_goodness_of_fit_ref 1.072
_refine_ls_hydrogen_treatment constr
_refine_ls_matrix_type full
_refine_ls_number_parameters 343
_refine_ls_number_reflns 7869
_refine_ls_number_restraints 0
_refine_ls_restrained_S_all 1.072
_refine_ls_R_factor_all 0.0272
_refine_ls_R_factor_gt 0.0253
_refine_ls_shift/su_max 0.001
_refine_ls_shift/su_mean 0.000
_refine_ls_structure_factor_coef Fsqd
_refine_ls_weighting_details 'calc w=1/[\s^2^(Fo^2^)+(0.0207P)^2^+0.5971P] where P=(Fo^2^+2Fc^2^)/3'
_refine_ls_weighting_scheme calc
_refine_ls_wR_factor_gt 0.0549
_refine_ls_wR_factor_ref 0.0569
_reflns_number_gt 7575
_reflns_number_total 7869
_reflns_threshold_expression I>2\s(I)
_cod_data_source_file om301260j_si_002.cif
_cod_data_source_block 3
_cod_depositor_comments
;
The following automatic conversions were performed:

'_symmetry_cell_setting' value 'Orthorhombic' changed to
'orthorhombic' according to
/home/saulius/struct/CIF-dictionaries/cif_core.dic dictionary named
'cif_core.dic' version 2.4.2 from 2011-04-26.

Automatic conversion script
Id: cif_fix_values 1891 2012-01-12 08:04:46Z andrius 
;
_cod_original_sg_symbol_H-M P2(1)2(1)2(1)
_cod_database_code 4080448

loop_
_symmetry_equiv_pos_as_xyz
'x, y, z'
'-x+1/2, -y, z+1/2'
'-x, y+1/2, -z+1/2'
'x+1/2, -y+1/2, -z'

loop_
_atom_site_label
_atom_site_type_symbol
_atom_site_fract_x
_atom_site_fract_y
_atom_site_fract_z
_atom_site_U_iso_or_equiv
_atom_site_adp_type
_atom_site_occupancy
_atom_site_symmetry_multiplicity
_atom_site_calc_flag
_atom_site_refinement_flags
B1 B 0.86015(19) 0.5761(2) 0.14802(10) 0.0120(4) Uani 1 1 d .
H1 H 0.9257 0.5365 0.1705 0.014 Uiso 1 1 calc R
C1 C 0.6401(2) 0.3999(2) 0.14947(11) 0.0194(5) Uani 1 1 d .
H1A H 0.5860 0.3386 0.1376 0.029 Uiso 1 1 calc R
H1B H 0.5959 0.4696 0.1590 0.029 Uiso 1 1 calc R
H1C H 0.6847 0.3770 0.1874 0.029 Uiso 1 1 calc R
C2 C 0.72197(16) 0.42220(19) 0.09541(10) 0.0137(4) Uani 1 1 d .
C3 C 0.80520(16) 0.40141(16) 0.00572(10) 0.0128(4) Uani 1 1 d .
C4 C 0.82742(19) 0.35834(19) -0.06021(10) 0.0173(4) Uani 1 1 d .
H4A H 0.8733 0.4148 -0.0840 0.026 Uiso 1 1 calc R
H4B H 0.7528 0.3456 -0.0821 0.026 Uiso 1 1 calc R
H4C H 0.8708 0.2863 -0.0579 0.026 Uiso 1 1 calc R
C5 C 0.8647(2) 0.8284(2) 0.21366(10) 0.0192(4) Uani 1 1 d .
H5A H 0.8957 0.9037 0.2252 0.029 Uiso 1 1 calc R
H5B H 0.8932 0.7712 0.2441 0.029 Uiso 1 1 calc R
H5C H 0.7792 0.8306 0.2149 0.029 Uiso 1 1 calc R
C6 C 0.90403(17) 0.79781(18) 0.14792(10) 0.0136(4) Uani 1 1 d .
C7 C 0.98424(19) 0.81483(16) 0.05691(9) 0.0145(4) Uani 1 1 d .
C8 C 1.04468(19) 0.86691(17) 0.00125(12) 0.0215(4) Uani 1 1 d .
H8A H 1.1266 0.8810 0.0122 0.032 Uiso 1 1 calc R
H8B H 1.0068 0.9393 -0.0098 0.032 Uiso 1 1 calc R
H8C H 1.0406 0.8147 -0.0354 0.032 Uiso 1 1 calc R
C9 C 0.8266(2) 0.4994(2) 0.29463(11) 0.0231(5) Uani 1 1 d .
H9A H 0.8943 0.5449 0.3078 0.035 Uiso 1 1 calc R
H9B H 0.8527 0.4348 0.2685 0.035 Uiso 1 1 calc R
H9C H 0.7860 0.4707 0.3327 0.035 Uiso 1 1 calc R
C10 C 0.74514(17) 0.5722(2) 0.25642(9) 0.0151(4) Uani 1 1 d .
C11 C 0.60139(18) 0.67030(19) 0.22637(10) 0.0151(4) Uani 1 1 d .
C12 C 0.48993(19) 0.73588(19) 0.22836(10) 0.0195(4) Uani 1 1 d .
H12A H 0.5011 0.8059 0.2534 0.029 Uiso 1 1 calc R
H12B H 0.4291 0.6891 0.2483 0.029 Uiso 1 1 calc R
H12C H 0.4663 0.7558 0.1847 0.029 Uiso 1 1 calc R
C13 C 1.1089(2) 0.4980(2) -0.14199(10) 0.0194(4) Uani 1 1 d .
H13A H 1.1755 0.4616 -0.1632 0.029 Uiso 1 1 calc R
H13B H 1.0966 0.5743 -0.1602 0.029 Uiso 1 1 calc R
H13C H 1.0387 0.4516 -0.1486 0.029 Uiso 1 1 calc R
C14 C 1.13304(18) 0.50823(18) -0.07155(10) 0.0141(4) Uani 1 1 d .
C15 C 1.17696(18) 0.61204(18) -0.04562(10) 0.0144(4) Uani 1 1 d .
H15 H 1.1790 0.6819 -0.0732 0.017 Uiso 1 1 calc R
C16 C 1.19769(17) 0.62286(18) 0.02057(10) 0.0142(4) Uani 1 1 d .
H16 H 1.2131 0.7006 0.0385 0.017 Uiso 1 1 calc R
C17 C 1.17385(17) 0.53101(18) 0.06393(10) 0.0133(4) Uani 1 1 d .
C18 C 1.12760(17) 0.4305(2) 0.03742(10) 0.0145(4) Uani 1 1 d .
H18 H 1.0944 0.3716 0.0669 0.017 Uiso 1 1 calc R
C19 C 1.10953(18) 0.41739(19) -0.02960(10) 0.0152(4) Uani 1 1 d .
H19 H 1.0638 0.3504 -0.0455 0.018 Uiso 1 1 calc R
C20 C 1.20117(19) 0.5362(2) 0.13464(10) 0.0172(4) Uani 1 1 d .
H20 H 1.1442 0.4856 0.1572 0.021 Uiso 1 1 calc R
C21 C 1.1925(2) 0.6540(2) 0.16451(11) 0.0202(5) Uani 1 1 d .
H21A H 1.2505 0.7046 0.1449 0.030 Uiso 1 1 calc R
H21B H 1.2072 0.6484 0.2106 0.030 Uiso 1 1 calc R
H21C H 1.1141 0.6850 0.1573 0.030 Uiso 1 1 calc R
C22 C 1.3236(2) 0.4855(3) 0.14480(13) 0.0310(6) Uani 1 1 d .
H22A H 1.3258 0.4075 0.1278 0.046 Uiso 1 1 calc R
H22B H 1.3416 0.4842 0.1906 0.046 Uiso 1 1 calc R
H22C H 1.3814 0.5325 0.1224 0.046 Uiso 1 1 calc R
C23 C 0.8850(2) 0.1469(2) 0.09900(11) 0.0206(5) Uani 1 1 d .
H23A H 0.8765 0.0660 0.1121 0.025 Uiso 1 1 calc R
H23B H 0.8104 0.1717 0.0795 0.025 Uiso 1 1 calc R
Cl1 Cl 0.88719(4) 0.64675(4) -0.07371(2) 0.01557(10) Uani 1 1 d .
Cl2 Cl 0.99771(5) 0.15855(4) 0.04222(3) 0.02362(12) Uani 1 1 d .
Cl3 Cl 0.91496(6) 0.23199(7) 0.16722(3) 0.03734(16) Uani 1 1 d .
N1 N 0.81011(14) 0.49830(15) 0.09358(8) 0.0117(3) Uani 1 1 d .
N2 N 0.86528(14) 0.48281(14) 0.03562(8) 0.0109(3) Uani 1 1 d .
N3 N 0.71650(15) 0.36095(16) 0.04185(9) 0.0147(3) Uani 1 1 d .
N4 N 0.90231(14) 0.69383(15) 0.12055(8) 0.0110(3) Uani 1 1 d .
N5 N 0.95717(14) 0.70469(14) 0.06211(8) 0.0121(3) Uani 1 1 d .
N6 N 0.95259(15) 0.87527(15) 0.10922(9) 0.0152(4) Uani 1 1 d .
N7 N 0.76180(15) 0.60138(15) 0.19443(8) 0.0122(3) Uani 1 1 d .
N8 N 0.66713(15) 0.66551(15) 0.17453(8) 0.0136(3) Uani 1 1 d .
N9 N 0.64521(17) 0.61392(16) 0.27813(9) 0.0174(4) Uani 1 1 d .
Ru1 Ru 1.015413(12) 0.569208(12) 0.005779(7) 0.00943(4) Uani 1 1 d .

loop_
_atom_site_aniso_label
_atom_site_aniso_U_11
_atom_site_aniso_U_22
_atom_site_aniso_U_33
_atom_site_aniso_U_23
_atom_site_aniso_U_13
_atom_site_aniso_U_12
B1 0.0114(9) 0.0154(10) 0.0092(9) 0.0004(9) 0.0002(7) -0.0005(9)
C1 0.0179(10) 0.0212(11) 0.0192(11) -0.0005(8) 0.0055(9) -0.0061(8)
C2 0.0102(8) 0.0154(9) 0.0156(9) 0.0023(8) 0.0004(7) -0.0015(8)
C3 0.0126(8) 0.0128(8) 0.0131(9) 0.0006(7) 0.0011(8) 0.0000(6)
C4 0.0198(10) 0.0176(10) 0.0144(10) -0.0048(8) 0.0007(8) -0.0041(9)
C5 0.0208(11) 0.0207(11) 0.0162(10) -0.0065(8) 0.0003(9) 0.0001(9)
C6 0.0122(9) 0.0135(9) 0.0153(9) -0.0030(7) -0.0025(8) 0.0028(8)
C7 0.0162(9) 0.0120(8) 0.0153(9) -0.0004(7) 0.0015(8) 0.0000(8)
C8 0.0312(11) 0.0119(8) 0.0214(10) 0.0002(9) 0.0079(10) -0.0035(8)
C9 0.0231(11) 0.0314(13) 0.0148(10) 0.0072(9) 0.0003(9) 0.0058(10)
C10 0.0168(9) 0.0181(9) 0.0103(8) 0.0006(8) -0.0001(7) 0.0010(9)
C11 0.0126(9) 0.0201(10) 0.0125(9) -0.0013(8) 0.0006(8) -0.0004(8)
C12 0.0153(10) 0.0261(11) 0.0172(9) 0.0024(8) 0.0047(9) 0.0033(9)
C13 0.0182(10) 0.0268(12) 0.0133(10) -0.0050(8) 0.0023(8) 0.0019(9)
C14 0.0119(9) 0.0150(10) 0.0155(9) -0.0038(8) 0.0031(8) 0.0030(8)
C15 0.0122(9) 0.0159(10) 0.0152(10) 0.0014(8) 0.0025(8) -0.0011(8)
C16 0.0094(8) 0.0153(10) 0.0180(10) -0.0022(8) 0.0027(7) -0.0016(7)
C17 0.0094(9) 0.0151(9) 0.0154(10) 0.0001(8) 0.0003(8) 0.0001(7)
C18 0.0115(8) 0.0129(9) 0.0190(9) 0.0009(9) 0.0008(7) 0.0034(9)
C19 0.0110(9) 0.0141(10) 0.0205(10) -0.0027(8) 0.0014(7) 0.0020(8)
C20 0.0154(10) 0.0223(11) 0.0137(10) 0.0001(8) -0.0011(8) -0.0005(8)
C21 0.0182(10) 0.0262(12) 0.0163(10) -0.0048(9) -0.0010(8) 0.0006(9)
C22 0.0278(13) 0.0387(15) 0.0263(13) -0.0028(11) -0.0096(11) 0.0124(11)
C23 0.0187(10) 0.0156(10) 0.0275(12) 0.0004(9) 0.0020(10) -0.0018(9)
Cl1 0.0161(2) 0.0176(2) 0.0130(2) 0.00272(18) 0.00055(19) 0.00462(19)
Cl2 0.0277(3) 0.0150(2) 0.0282(3) 0.00080(19) 0.0074(2) -0.0011(2)
Cl3 0.0412(4) 0.0459(4) 0.0249(3) -0.0081(3) -0.0036(3) 0.0132(3)
N1 0.0106(7) 0.0135(8) 0.0109(8) 0.0019(6) 0.0019(6) -0.0008(6)
N2 0.0100(7) 0.0119(8) 0.0108(8) 0.0000(6) 0.0021(6) -0.0004(6)
N3 0.0134(8) 0.0151(8) 0.0157(9) 0.0002(7) -0.0005(7) -0.0016(7)
N4 0.0108(7) 0.0122(8) 0.0101(8) -0.0012(6) 0.0011(6) 0.0003(6)
N5 0.0125(8) 0.0112(8) 0.0125(8) -0.0010(6) 0.0025(6) 0.0008(6)
N6 0.0173(8) 0.0123(8) 0.0160(8) -0.0027(6) -0.0003(7) 0.0011(7)
N7 0.0118(8) 0.0145(8) 0.0102(8) 0.0001(6) 0.0001(6) 0.0008(6)
N8 0.0110(8) 0.0158(9) 0.0139(8) -0.0002(7) -0.0005(7) 0.0032(7)
N9 0.0167(9) 0.0238(10) 0.0117(8) 0.0009(7) 0.0024(7) 0.0027(7)
Ru1 0.00956(6) 0.00830(6) 0.01043(6) 0.00002(5) 0.00142(5) 0.00002(5)

loop_
_atom_type_symbol
_atom_type_description
_atom_type_scat_dispersion_real
_atom_type_scat_dispersion_imag
_atom_type_scat_source
C C 0.0033 0.0016 'International Tables Vol C Tables 4.2.6.8 and 6.1.1.4'
H H 0.0000 0.0000 'International Tables Vol C Tables 4.2.6.8 and 6.1.1.4'
B B 0.0013 0.0007 'International Tables Vol C Tables 4.2.6.8 and 6.1.1.4'
N N 0.0061 0.0033 'International Tables Vol C Tables 4.2.6.8 and 6.1.1.4'
Cl Cl 0.1484 0.1585 'International Tables Vol C Tables 4.2.6.8 and 6.1.1.4'
Ru Ru -1.2594 0.8363 'International Tables Vol C Tables 4.2.6.8 and 6.1.1.4'

loop_
_geom_angle_atom_site_label_1
_geom_angle_atom_site_label_2
_geom_angle_atom_site_label_3
_geom_angle
N7 B1 N1 107.84(16)
N7 B1 N4 106.92(17)
N1 B1 N4 110.95(15)
N7 B1 H1 110.3
N1 B1 H1 110.3
N4 B1 H1 110.3
C2 C1 H1A 109.5
C2 C1 H1B 109.5
H1A C1 H1B 109.5
C2 C1 H1C 109.5
H1A C1 H1C 109.5
H1B C1 H1C 109.5
N3 C2 N1 111.57(17)
N3 C2 C1 120.90(19)
N1 C2 C1 127.48(19)
N2 C3 N3 112.17(18)
N2 C3 C4 126.03(18)
N3 C3 C4 121.79(18)
C3 C4 H4A 109.5
C3 C4 H4B 109.5
H4A C4 H4B 109.5
C3 C4 H4C 109.5
H4A C4 H4C 109.5
H4B C4 H4C 109.5
C6 C5 H5A 109.5
C6 C5 H5B 109.5
H5A C5 H5B 109.5
C6 C5 H5C 109.5
H5A C5 H5C 109.5
H5B C5 H5C 109.5
N6 C6 N4 111.27(18)
N6 C6 C5 121.39(19)
N4 C6 C5 127.27(19)
N5 C7 N6 112.25(18)
N5 C7 C8 124.79(18)
N6 C7 C8 122.94(18)
C7 C8 H8A 109.5
C7 C8 H8B 109.5
H8A C8 H8B 109.5
C7 C8 H8C 109.5
H8A C8 H8C 109.5
H8B C8 H8C 109.5
C10 C9 H9A 109.5
C10 C9 H9B 109.5
H9A C9 H9B 109.5
C10 C9 H9C 109.5
H9A C9 H9C 109.5
H9B C9 H9C 109.5
N9 C10 N7 110.90(18)
N9 C10 C9 124.50(19)
N7 C10 C9 124.57(19)
N8 C11 N9 114.86(19)
N8 C11 C12 122.23(19)
N9 C11 C12 122.88(18)
C11 C12 H12A 109.5
C11 C12 H12B 109.5
H12A C12 H12B 109.5
C11 C12 H12C 109.5
H12A C12 H12C 109.5
H12B C12 H12C 109.5
C14 C13 H13A 109.5
C14 C13 H13B 109.5
H13A C13 H13B 109.5
C14 C13 H13C 109.5
H13A C13 H13C 109.5
H13B C13 H13C 109.5
C19 C14 C15 118.48(19)
C19 C14 C13 121.1(2)
C15 C14 C13 120.4(2)
C19 C14 Ru1 70.90(12)
C15 C14 Ru1 70.31(12)
C13 C14 Ru1 128.78(15)
C16 C15 C14 120.7(2)
C16 C15 Ru1 71.50(12)
C14 C15 Ru1 72.15(12)
C16 C15 H15 119.2
C14 C15 H15 119.2
Ru1 C15 H15 119.2
C15 C16 C17 121.4(2)
C15 C16 Ru1 71.14(12)
C17 C16 Ru1 72.18(11)
C15 C16 H16 118.7
C17 C16 H16 118.7
Ru1 C16 H16 118.7
C18 C17 C16 116.84(19)
C18 C17 C20 119.82(19)
C16 C17 C20 123.28(19)
C18 C17 Ru1 69.27(12)
C16 C17 Ru1 70.11(12)
C20 C17 Ru1 133.89(15)
C17 C18 C19 122.2(2)
C17 C18 Ru1 73.55(13)
C19 C18 Ru1 72.25(13)
C17 C18 H18 118.5
C19 C18 H18 118.5
Ru1 C18 H18 118.5
C14 C19 C18 120.3(2)
C14 C19 Ru1 72.12(12)
C18 C19 Ru1 69.82(14)
C14 C19 H19 119.1
C18 C19 H19 119.1
Ru1 C19 H19 119.1
C17 C20 C21 115.17(19)
C17 C20 C22 107.97(19)
C21 C20 C22 110.73(19)
C17 C20 H20 107.6
C21 C20 H20 107.6
C22 C20 H20 107.6
C20 C21 H21A 109.5
C20 C21 H21B 109.5
H21A C21 H21B 109.5
C20 C21 H21C 109.5
H21A C21 H21C 109.5
H21B C21 H21C 109.5
C20 C22 H22A 109.5
C20 C22 H22B 109.5
H22A C22 H22B 109.5
C20 C22 H22C 109.5
H22A C22 H22C 109.5
H22B C22 H22C 109.5
Cl2 C23 Cl3 110.88(12)
Cl2 C23 H23A 109.5
Cl3 C23 H23A 109.5
Cl2 C23 H23B 109.5
Cl3 C23 H23B 109.5
H23A C23 H23B 108.1
C2 N1 N2 106.36(16)
C2 N1 B1 129.67(17)
N2 N1 B1 123.17(16)
C3 N2 N1 105.63(16)
C3 N2 Ru1 129.18(14)
N1 N2 Ru1 125.16(13)
C2 N3 C3 104.22(17)
C6 N4 N5 106.65(16)
C6 N4 B1 130.08(17)
N5 N4 B1 123.03(16)
C7 N5 N4 105.53(16)
C7 N5 Ru1 128.06(14)
N4 N5 Ru1 125.15(13)
C6 N6 C7 104.24(17)
C10 N7 N8 108.31(16)
C10 N7 B1 131.91(17)
N8 N7 B1 119.77(16)
C11 N8 N7 102.92(17)
C10 N9 C11 103.00(17)
N5 Ru1 N2 86.35(7)
N5 Ru1 C18 125.86(7)
N2 Ru1 C18 91.96(8)
N5 Ru1 C15 111.83(7)
N2 Ru1 C15 161.62(7)
C18 Ru1 C15 79.70(8)
N5 Ru1 C16 90.41(7)
N2 Ru1 C16 151.19(7)
C18 Ru1 C16 67.04(8)
C15 Ru1 C16 37.36(8)
N5 Ru1 C19 163.42(7)
N2 Ru1 C19 96.45(7)
C18 Ru1 C19 37.93(7)
C15 Ru1 C19 66.95(8)
C16 Ru1 C19 79.25(8)
N5 Ru1 C14 148.12(7)
N2 Ru1 C14 124.09(7)
C18 Ru1 C14 67.83(8)
C15 Ru1 C14 37.55(8)
C16 Ru1 C14 67.58(8)
C19 Ru1 C14 36.98(8)
N5 Ru1 C17 96.05(7)
N2 Ru1 C17 114.21(7)
C18 Ru1 C17 37.17(8)
C15 Ru1 C17 68.08(8)
C16 Ru1 C17 37.71(8)
C19 Ru1 C17 67.87(8)
C14 Ru1 C17 80.69(8)
N5 Ru1 Cl1 84.67(5)
N2 Ru1 Cl1 83.44(5)
C18 Ru1 Cl1 148.90(6)
C15 Ru1 Cl1 95.22(6)
C16 Ru1 Cl1 124.79(6)
C19 Ru1 Cl1 111.87(6)
C14 Ru1 Cl1 89.39(6)
C17 Ru1 Cl1 162.35(6)

loop_
_geom_bond_atom_site_label_1
_geom_bond_atom_site_label_2
_geom_bond_distance
B1 N7 1.516(3)
B1 N1 1.566(3)
B1 N4 1.569(3)
B1 H1 1.0000
C1 C2 1.491(3)
C1 H1A 0.9800
C1 H1B 0.9800
C1 H1C 0.9800
C2 N3 1.330(3)
C2 N1 1.347(3)
C3 N2 1.331(2)
C3 N3 1.351(3)
C3 C4 1.489(3)
C4 H4A 0.9800
C4 H4B 0.9800
C4 H4C 0.9800
C5 C6 1.489(3)
C5 H5A 0.9800
C5 H5B 0.9800
C5 H5C 0.9800
C6 N6 1.336(3)
C6 N4 1.345(3)
C7 N5 1.330(3)
C7 N6 1.351(3)
C7 C8 1.484(3)
C8 H8A 0.9800
C8 H8B 0.9800
C8 H8C 0.9800
C9 C10 1.495(3)
C9 H9A 0.9800
C9 H9B 0.9800
C9 H9C 0.9800
C10 N9 1.324(3)
C10 N7 1.353(3)
C11 N8 1.320(3)
C11 N9 1.363(3)
C11 C12 1.490(3)
C12 H12A 0.9800
C12 H12B 0.9800
C12 H12C 0.9800
C13 C14 1.502(3)
C13 H13A 0.9800
C13 H13B 0.9800
C13 H13C 0.9800
C14 C19 1.404(3)
C14 C15 1.422(3)
C14 Ru1 2.222(2)
C15 C16 1.409(3)
C15 Ru1 2.197(2)
C15 H15 1.0000
C16 C17 1.432(3)
C16 Ru1 2.202(2)
C16 H16 1.0000
C17 C18 1.404(3)
C17 C20 1.511(3)
C17 Ru1 2.229(2)
C18 C19 1.424(3)
C18 Ru1 2.174(2)
C18 H18 1.0000
C19 Ru1 2.206(2)
C19 H19 1.0000
C20 C21 1.516(3)
C20 C22 1.537(3)
C20 H20 1.0000
C21 H21A 0.9800
C21 H21B 0.9800
C21 H21C 0.9800
C22 H22A 0.9800
C22 H22B 0.9800
C22 H22C 0.9800
C23 Cl2 1.759(2)
C23 Cl3 1.773(2)
C23 H23A 0.9900
C23 H23B 0.9900
Cl1 Ru1 2.3957(6)
N1 N2 1.378(2)
N2 Ru1 2.0901(17)
N4 N5 1.379(2)
N5 Ru1 2.0843(17)
N7 N8 1.383(2)

loop_
_geom_torsion_atom_site_label_1
_geom_torsion_atom_site_label_2
_geom_torsion_atom_site_label_3
_geom_torsion_atom_site_label_4
_geom_torsion
C19 C14 C15 C16 0.8(3)
C13 C14 C15 C16 178.8(2)
Ru1 C14 C15 C16 54.63(18)
C19 C14 C15 Ru1 -53.88(17)
C13 C14 C15 Ru1 124.15(19)
C14 C15 C16 C17 -0.9(3)
Ru1 C15 C16 C17 54.01(18)
C14 C15 C16 Ru1 -54.94(18)
C15 C16 C17 C18 -0.8(3)
Ru1 C16 C17 C18 52.79(16)
C15 C16 C17 C20 176.3(2)
Ru1 C16 C17 C20 -130.1(2)
C15 C16 C17 Ru1 -53.54(19)
C16 C17 C18 C19 2.6(3)
C20 C17 C18 C19 -174.5(2)
Ru1 C17 C18 C19 55.84(19)
C16 C17 C18 Ru1 -53.20(16)
C20 C17 C18 Ru1 129.61(19)
C15 C14 C19 C18 1.1(3)
C13 C14 C19 C18 -176.9(2)
Ru1 C14 C19 C18 -52.51(18)
C15 C14 C19 Ru1 53.59(17)
C13 C14 C19 Ru1 -124.42(19)
C17 C18 C19 C14 -2.9(3)
Ru1 C18 C19 C14 53.56(18)
C17 C18 C19 Ru1 -56.44(19)
C18 C17 C20 C21 -151.15(19)
C16 C17 C20 C21 31.8(3)
Ru1 C17 C20 C21 -62.0(3)
C18 C17 C20 C22 84.5(2)
C16 C17 C20 C22 -92.5(3)
Ru1 C17 C20 C22 173.71(18)
N3 C2 N1 N2 -1.1(2)
C1 C2 N1 N2 176.3(2)
N3 C2 N1 B1 -170.94(19)
C1 C2 N1 B1 6.5(3)
N7 B1 N1 C2 -28.9(3)
N4 B1 N1 C2 -145.7(2)
N7 B1 N1 N2 162.82(17)
N4 B1 N1 N2 46.0(2)
N3 C3 N2 N1 -1.9(2)
C4 C3 N2 N1 176.84(19)
N3 C3 N2 Ru1 176.22(13)
C4 C3 N2 Ru1 -5.0(3)
C2 N1 N2 C3 1.8(2)
B1 N1 N2 C3 172.42(18)
C2 N1 N2 Ru1 -176.43(13)
B1 N1 N2 Ru1 -5.8(3)
N1 C2 N3 C3 0.0(2)
C1 C2 N3 C3 -177.59(19)
N2 C3 N3 C2 1.2(2)
C4 C3 N3 C2 -177.59(19)
N6 C6 N4 N5 2.5(2)
C5 C6 N4 N5 -174.4(2)
N6 C6 N4 B1 176.78(18)
C5 C6 N4 B1 -0.1(3)
N7 B1 N4 C6 31.3(3)
N1 B1 N4 C6 148.65(19)
N7 B1 N4 N5 -155.26(16)
N1 B1 N4 N5 -37.9(2)
N6 C7 N5 N4 1.5(2)
C8 C7 N5 N4 -179.86(19)
N6 C7 N5 Ru1 -166.06(14)
C8 C7 N5 Ru1 12.6(3)
C6 N4 N5 C7 -2.4(2)
B1 N4 N5 C7 -177.12(17)
C6 N4 N5 Ru1 165.65(13)
B1 N4 N5 Ru1 -9.1(2)
N4 C6 N6 C7 -1.6(2)
C5 C6 N6 C7 175.50(19)
N5 C7 N6 C6 0.0(2)
C8 C7 N6 C6 -178.68(19)
N9 C10 N7 N8 -0.2(2)
C9 C10 N7 N8 177.9(2)
N9 C10 N7 B1 179.9(2)
C9 C10 N7 B1 -2.1(4)
N1 B1 N7 C10 114.4(2)
N4 B1 N7 C10 -126.2(2)
N1 B1 N7 N8 -65.5(2)
N4 B1 N7 N8 53.8(2)
N9 C11 N8 N7 -0.4(2)
C12 C11 N8 N7 177.57(19)
C10 N7 N8 C11 0.3(2)
B1 N7 N8 C11 -179.70(18)
N7 C10 N9 C11 -0.1(2)
C9 C10 N9 C11 -178.1(2)
N8 C11 N9 C10 0.3(3)
C12 C11 N9 C10 -177.7(2)
C7 N5 Ru1 N2 -157.17(18)
N4 N5 Ru1 N2 37.55(15)
C7 N5 Ru1 C18 113.05(18)
N4 N5 Ru1 C18 -52.22(18)
C7 N5 Ru1 C15 20.1(2)
N4 N5 Ru1 C15 -145.21(14)
C7 N5 Ru1 C16 51.48(18)
N4 N5 Ru1 C16 -113.79(15)
C7 N5 Ru1 C19 102.5(3)
N4 N5 Ru1 C19 -62.8(3)
C7 N5 Ru1 C14 6.7(3)
N4 N5 Ru1 C14 -158.52(15)
C7 N5 Ru1 C17 88.84(18)
N4 N5 Ru1 C17 -76.43(15)
C7 N5 Ru1 Cl1 -73.43(17)
N4 N5 Ru1 Cl1 121.29(15)
C3 N2 Ru1 N5 152.19(18)
N1 N2 Ru1 N5 -30.02(15)
C3 N2 Ru1 C18 -81.99(18)
N1 N2 Ru1 C18 95.79(16)
C3 N2 Ru1 C15 -19.7(3)
N1 N2 Ru1 C15 158.1(2)
C3 N2 Ru1 C16 -123.60(19)
N1 N2 Ru1 C16 54.2(2)
C3 N2 Ru1 C19 -44.22(18)
N1 N2 Ru1 C19 133.57(16)
C3 N2 Ru1 C14 -17.6(2)
N1 N2 Ru1 C14 160.15(14)
C3 N2 Ru1 C17 -112.81(18)
N1 N2 Ru1 C17 64.97(17)
C3 N2 Ru1 Cl1 67.15(17)
N1 N2 Ru1 Cl1 -115.06(15)
C17 C18 Ru1 N5 -42.44(15)
C19 C18 Ru1 N5 -175.11(11)
C17 C18 Ru1 N2 -129.35(12)
C19 C18 Ru1 N2 97.99(13)
C17 C18 Ru1 C15 67.14(13)
C19 C18 Ru1 C15 -65.53(13)
C17 C18 Ru1 C16 30.31(12)
C19 C18 Ru1 C16 -102.35(14)
C17 C18 Ru1 C19 132.67(19)
C17 C18 Ru1 C14 104.38(14)
C19 C18 Ru1 C14 -28.29(12)
C19 C18 Ru1 C17 -132.67(19)
C17 C18 Ru1 Cl1 150.13(10)
C19 C18 Ru1 Cl1 17.5(2)
C16 C15 Ru1 N5 59.20(14)
C14 C15 Ru1 N5 -168.48(11)
C16 C15 Ru1 N2 -129.6(2)
C14 C15 Ru1 N2 2.8(3)
C16 C15 Ru1 C18 -65.45(14)
C14 C15 Ru1 C18 66.86(13)
C14 C15 Ru1 C16 132.31(19)
C16 C15 Ru1 C19 -102.90(14)
C14 C15 Ru1 C19 29.42(12)
C16 C15 Ru1 C14 -132.31(19)
C16 C15 Ru1 C17 -28.57(13)
C14 C15 Ru1 C17 103.75(13)
C16 C15 Ru1 Cl1 145.53(12)
C14 C15 Ru1 Cl1 -82.15(12)
C15 C16 Ru1 N5 -127.12(13)
C17 C16 Ru1 N5 99.37(12)
C15 C16 Ru1 N2 149.72(14)
C17 C16 Ru1 N2 16.2(2)
C15 C16 Ru1 C18 103.60(14)
C17 C16 Ru1 C18 -29.91(12)
C17 C16 Ru1 C15 -133.51(19)
C15 C16 Ru1 C19 65.92(13)
C17 C16 Ru1 C19 -67.58(12)
C15 C16 Ru1 C14 29.17(13)
C17 C16 Ru1 C14 -104.33(13)
C15 C16 Ru1 C17 133.51(19)
C15 C16 Ru1 Cl1 -43.33(15)
C17 C16 Ru1 Cl1 -176.84(10)
C14 C19 Ru1 N5 -119.1(3)
C18 C19 Ru1 N5 14.0(3)
C14 C19 Ru1 N2 141.97(12)
C18 C19 Ru1 N2 -84.89(14)
C14 C19 Ru1 C18 -133.1(2)
C14 C19 Ru1 C15 -29.84(12)
C18 C19 Ru1 C15 103.30(14)
C14 C19 Ru1 C16 -66.86(13)
C18 C19 Ru1 C16 66.28(14)
C18 C19 Ru1 C14 133.1(2)
C14 C19 Ru1 C17 -104.48(14)
C18 C19 Ru1 C17 28.66(13)
C14 C19 Ru1 Cl1 56.48(13)
C18 C19 Ru1 Cl1 -170.38(11)
C19 C14 Ru1 N5 151.83(13)
C15 C14 Ru1 N5 20.5(2)
C13 C14 Ru1 N5 -93.2(2)
C19 C14 Ru1 N2 -47.66(15)
C15 C14 Ru1 N2 -178.95(11)
C13 C14 Ru1 N2 67.3(2)
C19 C14 Ru1 C18 28.97(13)
C15 C14 Ru1 C18 -102.32(14)
C13 C14 Ru1 C18 144.0(2)
C19 C14 Ru1 C15 131.29(18)
C13 C14 Ru1 C15 -113.7(2)
C19 C14 Ru1 C16 102.25(14)
C15 C14 Ru1 C16 -29.03(12)
C13 C14 Ru1 C16 -142.8(2)
C15 C14 Ru1 C19 -131.29(18)
C13 C14 Ru1 C19 115.0(2)
C19 C14 Ru1 C17 65.35(13)
C15 C14 Ru1 C17 -65.94(12)
C13 C14 Ru1 C17 -179.7(2)
C19 C14 Ru1 Cl1 -129.31(12)
C15 C14 Ru1 Cl1 99.40(12)
C13 C14 Ru1 Cl1 -14.32(19)
C18 C17 Ru1 N5 146.64(12)
C16 C17 Ru1 N5 -82.81(12)
C20 C17 Ru1 N5 34.7(2)
C18 C17 Ru1 N2 57.93(14)
C16 C17 Ru1 N2 -171.52(11)
C20 C17 Ru1 N2 -54.0(2)
C16 C17 Ru1 C18 130.55(18)
C20 C17 Ru1 C18 -112.0(3)
C18 C17 Ru1 C15 -102.23(13)
C16 C17 Ru1 C15 28.32(12)
C20 C17 Ru1 C15 145.8(2)
C18 C17 Ru1 C16 -130.55(18)
C20 C17 Ru1 C16 117.5(3)
C18 C17 Ru1 C19 -29.21(12)
C16 C17 Ru1 C19 101.35(13)
C20 C17 Ru1 C19 -141.2(2)
C18 C17 Ru1 C14 -65.38(13)
C16 C17 Ru1 C14 65.18(12)
C20 C17 Ru1 C14 -177.3(2)
C18 C17 Ru1 Cl1 -121.96(18)
C16 C17 Ru1 Cl1 8.6(3)
C20 C17 Ru1 Cl1 126.1(2)
